data_1512370
loop_
_publ_author_name
'Race, Nicholas J.'
'Bower, John F.'

_publ_section_title
;
 Palladium catalyzed cyclizations of oxime esters with 1,2-disubstituted
 alkenes: synthesis of dihydropyrroles.
;
_journal_issue 17
_journal_name_full 'Organic letters'
_journal_page_first 4616
_journal_page_last 4619
_journal_paper_doi 10.1021/ol4023112
_journal_volume 15
_journal_year 2013
_chemical_formula_moiety 'C19 H19 N O'
_chemical_formula_sum 'C19 H19 N O'
_chemical_formula_weight 277.35
_chemical_name_systematic
; 
 ? 
;
_space_group_IT_number 9
_symmetry_cell_setting monoclinic
_symmetry_space_group_name_Hall 'C -2yc'
_symmetry_space_group_name_H-M 'C 1 c 1'
_atom_sites_solution_hydrogens geom
_atom_sites_solution_primary direct
_atom_sites_solution_secondary difmap
_audit_creation_method SHELXL-97
_cell_angle_alpha 90.00
_cell_angle_beta 100.894(5)
_cell_angle_gamma 90.00
_cell_formula_units_Z 4
_cell_length_a 31.489(2)
_cell_length_b 7.4022(5)
_cell_length_c 6.4814(5)
_cell_measurement_reflns_used 3853
_cell_measurement_temperature 100(2)
_cell_measurement_theta_max 27.32
_cell_measurement_theta_min 2.63
_cell_volume 1483.51(18)
_computing_cell_refinement 'Bruker SMART'
_computing_data_collection 'Bruker SMART'
_computing_data_reduction 'Bruker SAINT'
_computing_molecular_graphics 'Bruker SHELXTL'
_computing_publication_material 'Bruker SHELXTL'
_computing_structure_refinement 'SHELXL-97 (Sheldrick, 2008)'
_computing_structure_solution 'SHELXS-97 (Sheldrick, 2008)'
_diffrn_ambient_temperature 100(2)
_diffrn_measured_fraction_theta_full 0.995
_diffrn_measured_fraction_theta_max 0.995
_diffrn_measurement_device_type 'CCD area detector'
_diffrn_measurement_method 'phi and omega scans'
_diffrn_radiation_monochromator graphite
_diffrn_radiation_source 'fine-focus sealed tube'
_diffrn_radiation_type MoK\a
_diffrn_radiation_wavelength 0.71073
_diffrn_reflns_av_R_equivalents 0.0300
_diffrn_reflns_av_sigmaI/netI 0.0297
_diffrn_reflns_limit_h_max 40
_diffrn_reflns_limit_h_min -40
_diffrn_reflns_limit_k_max 9
_diffrn_reflns_limit_k_min -9
_diffrn_reflns_limit_l_max 8
_diffrn_reflns_limit_l_min -7
_diffrn_reflns_number 12214
_diffrn_reflns_theta_full 27.53
_diffrn_reflns_theta_max 27.53
_diffrn_reflns_theta_min 2.63
_exptl_absorpt_coefficient_mu 0.076
_exptl_absorpt_correction_T_max 0.7456
_exptl_absorpt_correction_T_min 0.6178
_exptl_absorpt_correction_type multi-scan
_exptl_absorpt_process_details SADABS-2008/1
_exptl_crystal_colour colourless
_exptl_crystal_density_diffrn 1.242
_exptl_crystal_density_method 'not measured'
_exptl_crystal_description plate
_exptl_crystal_F_000 592
_exptl_crystal_size_max 0.348
_exptl_crystal_size_mid 0.109
_exptl_crystal_size_min 0.021
_refine_diff_density_max 0.132
_refine_diff_density_min -0.151
_refine_diff_density_rms 0.032
_refine_ls_abs_structure_details 'Flack H D (1983), Acta Cryst. A39, 876-881'
_refine_ls_abs_structure_Flack 0.4(12)
_refine_ls_extinction_method none
_refine_ls_goodness_of_fit_ref 1.058
_refine_ls_hydrogen_treatment constr
_refine_ls_matrix_type full
_refine_ls_number_parameters 192
_refine_ls_number_reflns 3061
_refine_ls_number_restraints 2
_refine_ls_restrained_S_all 1.058
_refine_ls_R_factor_all 0.0411
_refine_ls_R_factor_gt 0.0336
_refine_ls_shift/su_max 0.000
_refine_ls_shift/su_mean 0.000
_refine_ls_structure_factor_coef Fsqd
_refine_ls_weighting_details 'calc w=1/[\s^2^(Fo^2^)+(0.0467P)^2^+0.2261P] where P=(Fo^2^+2Fc^2^)/3'
_refine_ls_weighting_scheme calc
_refine_ls_wR_factor_gt 0.0817
_refine_ls_wR_factor_ref 0.0852
_reflns_number_gt 2721
_reflns_number_total 3061
_reflns_threshold_expression >2sigma(I)
_cod_data_source_file ol4023112_si_003.cif
_cod_data_source_block nr01_0m
_cod_original_cell_volume 1483.53(18)
_cod_original_sg_symbol_Hall C-2yc
_cod_original_sg_symbol_H-M Cc
_cod_database_code 1512370

loop_
_symmetry_equiv_pos_as_xyz
'x, y, z'
'x, -y, z+1/2'
'x+1/2, y+1/2, z'
'x+1/2, -y+1/2, z+1/2'

loop_
_atom_site_label
_atom_site_type_symbol
_atom_site_fract_x
_atom_site_fract_y
_atom_site_fract_z
_atom_site_U_iso_or_equiv
_atom_site_adp_type
_atom_site_occupancy
_atom_site_symmetry_multiplicity
_atom_site_calc_flag
_atom_site_refinement_flags
C18 C 0.07677(5) 0.8306(2) 1.1074(2) 0.0213(3) Uani 1 1 d .
H18 H 0.1007 0.8894 1.1919 0.026 Uiso 1 1 calc R
C15 C 0.00695(5) 0.6580(2) 0.8641(2) 0.0215(3) Uani 1 1 d .
H15 H -0.0170 0.5983 0.7806 0.026 Uiso 1 1 calc R
N1 N 0.21543(4) 0.66542(16) 0.82997(19) 0.0207(3) Uani 1 1 d .
C1 C 0.29652(5) 0.65984(19) 1.1215(2) 0.0207(3) Uani 1 1 d .
H1 H 0.2729 0.5978 1.1609 0.025 Uiso 1 1 calc R
O1 O -0.03961(3) 0.74944(15) 1.08629(17) 0.0246(3) Uani 1 1 d .
C17 C 0.03653(5) 0.84020(19) 1.1667(2) 0.0216(3) Uani 1 1 d .
H17 H 0.0331 0.9053 1.2888 0.026 Uiso 1 1 calc R
C14 C 0.04716(5) 0.6508(2) 0.8071(2) 0.0210(3) Uani 1 1 d .
H14 H 0.0505 0.5863 0.6844 0.025 Uiso 1 1 calc R
C10 C 0.18033(5) 0.6638(2) 0.6421(2) 0.0223(3) Uani 1 1 d .
H10 H 0.1817 0.5448 0.5707 0.027 Uiso 1 1 calc R
C5 C 0.32543(5) 0.8451(2) 0.8756(2) 0.0220(3) Uani 1 1 d .
H5 H 0.3218 0.9087 0.7462 0.026 Uiso 1 1 calc R
C6 C 0.29055(5) 0.7525(2) 0.9301(2) 0.0190(3) Uani 1 1 d .
C16 C 0.00142(5) 0.7527(2) 1.0437(2) 0.0202(3) Uani 1 1 d .
C2 C 0.33662(5) 0.6577(2) 1.2543(3) 0.0241(3) Uani 1 1 d .
H2 H 0.3404 0.5934 1.3833 0.029 Uiso 1 1 calc R
C4 C 0.36554(5) 0.8445(2) 1.0102(2) 0.0245(3) Uani 1 1 d .
H4 H 0.3890 0.9093 0.9729 0.029 Uiso 1 1 calc R
C13 C 0.08314(5) 0.73767(19) 0.9283(2) 0.0194(3) Uani 1 1 d .
C19 C -0.04723(5) 0.8534(2) 1.2619(3) 0.0304(4) Uani 1 1 d .
H19A H -0.0295 0.8058 1.3912 0.046 Uiso 1 1 calc R
H19B H -0.0779 0.8457 1.2713 0.046 Uiso 1 1 calc R
H19C H -0.0395 0.9798 1.2435 0.046 Uiso 1 1 calc R
C8 C 0.24116(5) 0.8311(2) 0.5669(2) 0.0280(4) Uani 1 1 d .
H8A H 0.2573 0.7640 0.4742 0.034 Uiso 1 1 calc R
H8B H 0.2500 0.9596 0.5721 0.034 Uiso 1 1 calc R
C12 C 0.12652(5) 0.72777(19) 0.8750(2) 0.0198(3) Uani 1 1 d .
H12 H 0.1502 0.7573 0.9836 0.024 Uiso 1 1 calc R
C3 C 0.37145(5) 0.7500(2) 1.1984(2) 0.0246(3) Uani 1 1 d .
H3 H 0.3990 0.7480 1.2886 0.029 Uiso 1 1 calc R
C7 C 0.24800(5) 0.74897(18) 0.7844(2) 0.0180(3) Uani 1 1 d .
C11 C 0.13589(5) 0.6817(2) 0.6900(2) 0.0218(3) Uani 1 1 d .
H11 H 0.1122 0.6580 0.5786 0.026 Uiso 1 1 calc R
C9 C 0.19233(5) 0.8108(2) 0.4941(2) 0.0279(4) Uani 1 1 d .
H9A H 0.1852 0.7717 0.3455 0.033 Uiso 1 1 calc R
H9B H 0.1772 0.9256 0.5101 0.033 Uiso 1 1 calc R

loop_
_atom_site_aniso_label
_atom_site_aniso_U_11
_atom_site_aniso_U_22
_atom_site_aniso_U_33
_atom_site_aniso_U_23
_atom_site_aniso_U_13
_atom_site_aniso_U_12
C18 0.0218(8) 0.0184(7) 0.0232(8) 0.0004(6) 0.0029(6) -0.0009(6)
C15 0.0224(7) 0.0194(8) 0.0215(7) 0.0001(6) 0.0010(6) -0.0008(6)
N1 0.0197(6) 0.0189(6) 0.0239(6) 0.0014(5) 0.0049(5) 0.0018(5)
C1 0.0225(8) 0.0177(8) 0.0237(7) -0.0001(6) 0.0085(6) -0.0004(6)
O1 0.0207(6) 0.0268(6) 0.0272(6) -0.0034(5) 0.0066(4) -0.0003(4)
C17 0.0255(8) 0.0189(7) 0.0204(7) -0.0025(6) 0.0046(6) 0.0009(6)
C14 0.0246(8) 0.0169(7) 0.0212(7) -0.0017(6) 0.0037(6) 0.0000(6)
C10 0.0243(8) 0.0204(7) 0.0221(7) -0.0044(6) 0.0042(6) -0.0014(6)
C5 0.0230(8) 0.0205(7) 0.0244(8) 0.0013(6) 0.0090(7) 0.0008(6)
C6 0.0205(7) 0.0158(7) 0.0219(7) -0.0026(5) 0.0072(6) 0.0008(5)
C16 0.0195(8) 0.0177(7) 0.0237(7) 0.0041(6) 0.0048(6) 0.0010(5)
C2 0.0274(8) 0.0205(8) 0.0241(8) 0.0009(6) 0.0045(6) 0.0021(6)
C4 0.0186(8) 0.0231(8) 0.0330(9) -0.0017(7) 0.0080(7) -0.0005(6)
C13 0.0221(8) 0.0140(7) 0.0218(8) 0.0017(6) 0.0036(6) 0.0005(6)
C19 0.0285(9) 0.0360(10) 0.0298(9) -0.0045(7) 0.0134(7) 0.0003(7)
C8 0.0251(9) 0.0364(9) 0.0233(8) 0.0069(7) 0.0065(6) -0.0019(7)
C12 0.0189(7) 0.0157(7) 0.0237(8) -0.0001(6) 0.0014(6) -0.0021(5)
C3 0.0202(7) 0.0233(8) 0.0298(8) -0.0054(6) 0.0036(6) 0.0034(6)
C7 0.0213(8) 0.0148(7) 0.0192(7) -0.0012(6) 0.0072(6) 0.0014(6)
C11 0.0208(8) 0.0202(8) 0.0234(8) -0.0001(6) 0.0015(6) -0.0015(6)
C9 0.0246(9) 0.0351(9) 0.0237(8) 0.0060(7) 0.0041(6) 0.0001(7)

loop_
_atom_type_symbol
_atom_type_description
_atom_type_scat_dispersion_real
_atom_type_scat_dispersion_imag
_atom_type_scat_source
C C 0.0033 0.0016 'International Tables Vol C Tables 4.2.6.8 and 6.1.1.4'
H H 0.0000 0.0000 'International Tables Vol C Tables 4.2.6.8 and 6.1.1.4'
N N 0.0061 0.0033 'International Tables Vol C Tables 4.2.6.8 and 6.1.1.4'
O O 0.0106 0.0060 'International Tables Vol C Tables 4.2.6.8 and 6.1.1.4'

loop_
_geom_angle_atom_site_label_1
_geom_angle_atom_site_label_2
_geom_angle_atom_site_label_3
_geom_angle
C17 C18 C13 122.37(13)
C17 C18 H18 118.8
C13 C18 H18 118.8
C14 C15 C16 120.36(14)
C14 C15 H15 119.8
C16 C15 H15 119.8
C7 N1 C10 108.68(12)
C2 C1 C6 120.64(14)
C2 C1 H1 119.7
C6 C1 H1 119.7
C16 O1 C19 117.15(12)
C18 C17 C16 118.86(14)
C18 C17 H17 120.6
C16 C17 H17 120.6
C15 C14 C13 120.91(14)
C15 C14 H14 119.5
C13 C14 H14 119.5
N1 C10 C11 114.25(12)
N1 C10 C9 105.82(12)
C11 C10 C9 114.54(12)
N1 C10 H10 107.3
C11 C10 H10 107.3
C9 C10 H10 107.3
C4 C5 C6 120.24(14)
C4 C5 H5 119.9
C6 C5 H5 119.9
C5 C6 C1 119.03(14)
C5 C6 C7 120.38(13)
C1 C6 C7 120.57(13)
O1 C16 C17 124.66(13)
O1 C16 C15 115.41(13)
C17 C16 C15 119.93(14)
C1 C2 C3 120.06(15)
C1 C2 H2 120.0
C3 C2 H2 120.0
C3 C4 C5 120.49(15)
C3 C4 H4 119.8
C5 C4 H4 119.8
C18 C13 C14 117.56(14)
C18 C13 C12 120.34(13)
C14 C13 C12 122.08(13)
O1 C19 H19A 109.5
O1 C19 H19B 109.5
H19A C19 H19B 109.5
O1 C19 H19C 109.5
H19A C19 H19C 109.5
H19B C19 H19C 109.5
C7 C8 C9 101.90(12)
C7 C8 H8A 111.4
C9 C8 H8A 111.4
C7 C8 H8B 111.4
C9 C8 H8B 111.4
H8A C8 H8B 109.3
C11 C12 C13 126.65(13)
C11 C12 H12 116.7
C13 C12 H12 116.7
C4 C3 C2 119.53(16)
C4 C3 H3 120.2
C2 C3 H3 120.2
N1 C7 C6 121.85(12)
N1 C7 C8 115.47(13)
C6 C7 C8 122.52(12)
C12 C11 C10 125.77(13)
C12 C11 H11 117.1
C10 C11 H11 117.1
C8 C9 C10 103.16(12)
C8 C9 H9A 111.1
C10 C9 H9A 111.1
C8 C9 H9B 111.1
C10 C9 H9B 111.1
H9A C9 H9B 109.1

loop_
_geom_bond_atom_site_label_1
_geom_bond_atom_site_label_2
_geom_bond_distance
C18 C17 1.394(2)
C18 C13 1.396(2)
C18 H18 0.9500
C15 C14 1.385(2)
C15 C16 1.398(2)
C15 H15 0.9500
N1 C7 1.2791(19)
N1 C10 1.4819(18)
C1 C2 1.387(2)
C1 C6 1.399(2)
C1 H1 0.9500
O1 C16 1.3716(18)
O1 C19 1.4313(19)
C17 C16 1.394(2)
C17 H17 0.9500
C14 C13 1.407(2)
C14 H14 0.9500
C10 C11 1.495(2)
C10 C9 1.544(2)
C10 H10 1.0000
C5 C4 1.393(2)
C5 C6 1.396(2)
C5 H5 0.9500
C6 C7 1.486(2)
C2 C3 1.397(2)
C2 H2 0.9500
C4 C3 1.388(2)
C4 H4 0.9500
C13 C12 1.473(2)
C19 H19A 0.9800
C19 H19B 0.9800
C19 H19C 0.9800
C8 C7 1.513(2)
C8 C9 1.528(2)
C8 H8A 0.9900
C8 H8B 0.9900
C12 C11 1.332(2)
C12 H12 0.9500
C3 H3 0.9500
C11 H11 0.9500
C9 H9A 0.9900
C9 H9B 0.9900

loop_
_geom_torsion_atom_site_label_1
_geom_torsion_atom_site_label_2
_geom_torsion_atom_site_label_3
_geom_torsion_atom_site_label_4
_geom_torsion
C13 C18 C17 C16 0.5(2)
C16 C15 C14 C13 0.2(2)
C7 N1 C10 C11 -143.73(13)
C7 N1 C10 C9 -16.77(16)
C4 C5 C6 C1 0.1(2)
C4 C5 C6 C7 -178.42(13)
C2 C1 C6 C5 -0.8(2)
C2 C1 C6 C7 177.68(13)
C19 O1 C16 C17 4.3(2)
C19 O1 C16 C15 -176.49(14)
C18 C17 C16 O1 178.98(14)
C18 C17 C16 C15 -0.2(2)
C14 C15 C16 O1 -179.40(13)
C14 C15 C16 C17 -0.1(2)
C6 C1 C2 C3 0.6(2)
C6 C5 C4 C3 0.9(2)
C17 C18 C13 C14 -0.5(2)
C17 C18 C13 C12 -178.55(13)
C15 C14 C13 C18 0.1(2)
C15 C14 C13 C12 178.16(14)
C18 C13 C12 C11 -163.56(15)
C14 C13 C12 C11 18.4(2)
C5 C4 C3 C2 -1.2(2)
C1 C2 C3 C4 0.4(2)
C10 N1 C7 C6 -171.59(12)
C10 N1 C7 C8 3.99(17)
C5 C6 C7 N1 -179.96(14)
C1 C6 C7 N1 1.5(2)
C5 C6 C7 C8 4.8(2)
C1 C6 C7 C8 -173.72(15)
C9 C8 C7 N1 10.43(18)
C9 C8 C7 C6 -174.03(13)
C13 C12 C11 C10 -176.85(14)
N1 C10 C11 C12 11.9(2)
C9 C10 C11 C12 -110.43(17)
C7 C8 C9 C10 -19.09(16)
N1 C10 C9 C8 22.22(16)
C11 C10 C9 C8 149.00(13)
